data_4071045
loop_
_publ_author_name
'Gong, Lei'
'Lin, Yumei'
'He, Guomei'
'Zhang, Hong'
'Wang, Huijuan'
'Wen, Ting Bin'
'Xia, Haiping'

_publ_section_title
;
 Synthesis and Characterization of an Air-Stablep-Osmaphenol
;
_journal_issue 3
_journal_name_full Organometallics
_journal_page_first 309
_journal_paper_doi 10.1021/om7012265
_journal_volume 27
_journal_year 2008
_chemical_formula_moiety 'C32 H46 Cl P4 O Os, Cl, 3 CHCl3'
_chemical_formula_sum 'C35 H49 Cl11 O Os P4'
_chemical_formula_weight 1189.77
_chemical_name_systematic
; 
 ? 
;
_space_group_IT_number 14
_symmetry_cell_setting monoclinic
_symmetry_space_group_name_Hall '-P 2yn'
_symmetry_space_group_name_H-M 'P 1 21/n 1'
_atom_sites_solution_hydrogens geom
_atom_sites_solution_primary direct
_atom_sites_solution_secondary difmap
_audit_creation_method SHELXL-97
_cell_angle_alpha 90.00
_cell_angle_beta 105.7540(10)
_cell_angle_gamma 90.00
_cell_formula_units_Z 4
_cell_length_a 19.1611(16)
_cell_length_b 9.9137(8)
_cell_length_c 26.300(2)
_cell_measurement_reflns_used 5129
_cell_measurement_temperature 100(2)
_cell_measurement_theta_max 26.8
_cell_measurement_theta_min 2.20
_cell_volume 4808.2(7)
_computing_structure_refinement 'SHELXL-97 (Sheldrick, 1997)'
_computing_structure_solution 'SHELXS-97 (Sheldrick, 1990)'
_diffrn_ambient_temperature 100(2)
_diffrn_measured_fraction_theta_full 0.994
_diffrn_measured_fraction_theta_max 0.994
_diffrn_radiation_monochromator graphite
_diffrn_radiation_source 'fine-focus sealed tube'
_diffrn_radiation_type MoK\a
_diffrn_radiation_wavelength 0.71073
_diffrn_reflns_av_R_equivalents 0.0472
_diffrn_reflns_av_sigmaI/netI 0.0592
_diffrn_reflns_limit_h_max 23
_diffrn_reflns_limit_h_min -23
_diffrn_reflns_limit_k_max 12
_diffrn_reflns_limit_k_min -9
_diffrn_reflns_limit_l_max 31
_diffrn_reflns_limit_l_min -32
_diffrn_reflns_number 26085
_diffrn_reflns_theta_full 26.00
_diffrn_reflns_theta_max 26.00
_diffrn_reflns_theta_min 1.53
_exptl_absorpt_coefficient_mu 3.424
_exptl_absorpt_correction_T_max 0.872
_exptl_absorpt_correction_T_min 0.670
_exptl_absorpt_correction_type multi-scan
_exptl_absorpt_process_details SADABS
_exptl_crystal_colour yellow
_exptl_crystal_density_diffrn 1.644
_exptl_crystal_density_method 'not measured'
_exptl_crystal_description plate
_exptl_crystal_F_000 2360
_exptl_crystal_size_max 0.25
_exptl_crystal_size_mid 0.10
_exptl_crystal_size_min 0.04
_refine_diff_density_max 1.218
_refine_diff_density_min -0.855
_refine_diff_density_rms 0.121
_refine_ls_extinction_method none
_refine_ls_goodness_of_fit_ref 1.001
_refine_ls_hydrogen_treatment constr
_refine_ls_matrix_type full
_refine_ls_number_parameters 469
_refine_ls_number_reflns 9400
_refine_ls_number_restraints 0
_refine_ls_restrained_S_all 1.001
_refine_ls_R_factor_all 0.0549
_refine_ls_R_factor_gt 0.0298
_refine_ls_shift/su_max 0.003
_refine_ls_shift/su_mean 0.000
_refine_ls_structure_factor_coef Fsqd
_refine_ls_weighting_details 'calc w=1/[\s^2^(Fo^2^)+(0.0130P)^2^+0.0000P] where P=(Fo^2^+2Fc^2^)/3'
_refine_ls_weighting_scheme calc
_refine_ls_wR_factor_gt 0.0492
_refine_ls_wR_factor_ref 0.0527
_reflns_number_gt 7073
_reflns_number_total 9400
_reflns_threshold_expression >2sigma(I)
_cod_data_source_file om7012265-file003.cif
_cod_data_source_block Complex4
_cod_depositor_comments
;
The following automatic conversions were performed:

'_symmetry_cell_setting' value 'Monoclinic' changed to 'monoclinic'
according to /home/saulius/struct/CIF-dictionaries/cif_core.dic
dictionary named 'cif_core.dic' version 2.4.1 from 2010-06-29.

Automatic conversion script
Id: cif_fix_values 1715 2011-07-08 13:25:40Z adriana 
;
_cod_original_sg_symbol_H-M P2(1)/n
_cod_database_code 4071045

loop_
_symmetry_equiv_pos_as_xyz
'x, y, z'
'-x+1/2, y+1/2, -z+1/2'
'-x, -y, -z'
'x-1/2, -y-1/2, z-1/2'

loop_
_atom_site_label
_atom_site_type_symbol
_atom_site_fract_x
_atom_site_fract_y
_atom_site_fract_z
_atom_site_U_iso_or_equiv
_atom_site_adp_type
_atom_site_occupancy
_atom_site_symmetry_multiplicity
_atom_site_calc_flag
_atom_site_refinement_flags
O1 O 0.47408(13) 0.6614(3) 0.27093(10) 0.0229(7) Uani 1 1 d .
Os1 Os 0.547077(8) 0.287174(15) 0.228980(6) 0.01215(4) Uani 1 1 d .
P4 P 0.51740(5) 0.51410(10) 0.37784(4) 0.0154(2) Uani 1 1 d .
P1 P 0.64259(5) 0.44446(10) 0.22913(4) 0.0163(2) Uani 1 1 d .
P3 P 0.49254(5) 0.08035(10) 0.24472(4) 0.0191(2) Uani 1 1 d .
P2 P 0.53126(5) 0.23374(10) 0.13762(4) 0.0171(2) Uani 1 1 d .
Cl1 Cl 0.65496(5) 0.14772(9) 0.26234(4) 0.0193(2) Uani 1 1 d .
Cl2 Cl 0.20335(5) 0.91601(10) 0.43853(4) 0.0242(2) Uani 1 1 d .
Cl1C Cl 0.06081(6) 0.23521(11) 0.39026(5) 0.0398(3) Uani 1 1 d .
Cl1B Cl 0.13350(6) 0.25156(12) 0.50155(5) 0.0450(3) Uani 1 1 d .
Cl1A Cl 0.19948(6) 0.36601(11) 0.42484(5) 0.0375(3) Uani 1 1 d .
Cl2C Cl 0.76948(6) 0.17204(11) 0.39652(4) 0.0346(3) Uani 1 1 d .
Cl2B Cl 0.80980(6) 0.40346(11) 0.46520(5) 0.0356(3) Uani 1 1 d .
Cl2A Cl 0.92048(6) 0.22746(13) 0.44802(5) 0.0435(3) Uani 1 1 d .
Cl3C Cl 0.26287(6) -0.10819(11) 0.28769(4) 0.0353(3) Uani 1 1 d .
Cl3B Cl 0.33788(6) 0.09560(13) 0.36103(5) 0.0500(4) Uani 1 1 d .
Cl3A Cl 0.19047(6) 0.14215(12) 0.29725(5) 0.0439(3) Uani 1 1 d .
C5 C 0.43629(19) 0.3521(4) 0.20966(16) 0.0202(9) Uani 1 1 d .
H5A H 0.4068 0.3351 0.1730 0.024 Uiso 1 1 calc R
H5B H 0.4098 0.3351 0.2365 0.024 Uiso 1 1 calc R
C4 C 0.48201(19) 0.4675(4) 0.21762(15) 0.0166(9) Uani 1 1 d .
H4A H 0.4812 0.5232 0.1858 0.020 Uiso 1 1 calc R
C3 C 0.49014(19) 0.5416(4) 0.26851(15) 0.0163(9) Uani 1 1 d .
C2 C 0.52097(18) 0.4579(4) 0.31486(15) 0.0152(8) Uani 1 1 d .
C1 C 0.55404(19) 0.3422(4) 0.30411(15) 0.0147(8) Uani 1 1 d .
H1A H 0.5805 0.2875 0.3325 0.018 Uiso 1 1 calc R
C431 C 0.54128(19) 0.3710(4) 0.42127(14) 0.0155(8) Uani 1 1 d .
C436 C 0.6135(2) 0.3347(4) 0.43914(15) 0.0245(10) Uani 1 1 d .
H43A H 0.6501 0.3909 0.4323 0.029 Uiso 1 1 calc R
C435 C 0.6322(2) 0.2149(5) 0.46733(16) 0.0300(10) Uani 1 1 d .
H43B H 0.6818 0.1900 0.4801 0.036 Uiso 1 1 calc R
C434 C 0.5794(2) 0.1328(4) 0.47670(17) 0.0289(10) Uani 1 1 d .
H43C H 0.5925 0.0505 0.4953 0.035 Uiso 1 1 calc R
C433 C 0.5071(2) 0.1691(4) 0.45915(16) 0.0274(10) Uani 1 1 d .
H43D H 0.4707 0.1122 0.4658 0.033 Uiso 1 1 calc R
C432 C 0.4882(2) 0.2883(4) 0.43193(15) 0.0208(9) Uani 1 1 d .
H43E H 0.4387 0.3143 0.4204 0.025 Uiso 1 1 calc R
C421 C 0.42684(19) 0.5658(4) 0.37565(15) 0.0168(9) Uani 1 1 d .
C422 C 0.4130(2) 0.6755(4) 0.40406(16) 0.0230(10) Uani 1 1 d .
H42A H 0.4519 0.7303 0.4233 0.028 Uiso 1 1 calc R
C423 C 0.3429(2) 0.7056(4) 0.40450(16) 0.0268(10) Uani 1 1 d .
H42B H 0.3336 0.7815 0.4238 0.032 Uiso 1 1 calc R
C424 C 0.2859(2) 0.6254(4) 0.37693(16) 0.0255(10) Uani 1 1 d .
H42C H 0.2377 0.6452 0.3779 0.031 Uiso 1 1 calc R
C425 C 0.2991(2) 0.5179(4) 0.34840(16) 0.0239(10) Uani 1 1 d .
H42D H 0.2598 0.4634 0.3294 0.029 Uiso 1 1 calc R
C426 C 0.36883(19) 0.4875(4) 0.34676(15) 0.0197(9) Uani 1 1 d .
H42E H 0.3773 0.4138 0.3261 0.024 Uiso 1 1 calc R
C411 C 0.58041(19) 0.6466(4) 0.40513(16) 0.0182(9) Uani 1 1 d .
C412 C 0.60813(19) 0.7300(4) 0.37303(17) 0.0241(10) Uani 1 1 d .
H41A H 0.5936 0.7180 0.3358 0.029 Uiso 1 1 calc R
C413 C 0.6569(2) 0.8305(4) 0.39515(19) 0.0319(11) Uani 1 1 d .
H41B H 0.6765 0.8862 0.3730 0.038 Uiso 1 1 calc R
C414 C 0.6774(2) 0.8505(4) 0.44882(19) 0.0311(11) Uani 1 1 d .
H41C H 0.7108 0.9202 0.4636 0.037 Uiso 1 1 calc R
C415 C 0.6497(2) 0.7702(4) 0.48122(18) 0.0301(11) Uani 1 1 d .
H41D H 0.6635 0.7850 0.5183 0.036 Uiso 1 1 calc R
C416 C 0.6015(2) 0.6670(4) 0.45967(17) 0.0247(10) Uani 1 1 d .
H41E H 0.5830 0.6104 0.4821 0.030 Uiso 1 1 calc R
C12 C 0.7072(2) 0.3937(4) 0.19308(16) 0.0236(10) Uani 1 1 d .
H12A H 0.7435 0.4649 0.1958 0.035 Uiso 1 1 calc R
H12B H 0.6815 0.3789 0.1559 0.035 Uiso 1 1 calc R
H12C H 0.7313 0.3100 0.2082 0.035 Uiso 1 1 calc R
C13 C 0.6221(2) 0.6161(3) 0.20538(16) 0.0231(10) Uani 1 1 d .
H13A H 0.6674 0.6652 0.2084 0.035 Uiso 1 1 calc R
H13B H 0.5943 0.6615 0.2266 0.035 Uiso 1 1 calc R
H13C H 0.5936 0.6142 0.1683 0.035 Uiso 1 1 calc R
C11 C 0.7020(2) 0.4743(4) 0.29467(15) 0.0209(9) Uani 1 1 d .
H11A H 0.7398 0.5388 0.2925 0.031 Uiso 1 1 calc R
H11B H 0.7245 0.3891 0.3095 0.031 Uiso 1 1 calc R
H11C H 0.6737 0.5110 0.3174 0.031 Uiso 1 1 calc R
C32 C 0.5068(2) 0.0420(4) 0.31429(16) 0.0270(10) Uani 1 1 d .
H32A H 0.4832 -0.0437 0.3179 0.041 Uiso 1 1 calc R
H32B H 0.4861 0.1141 0.3311 0.041 Uiso 1 1 calc R
H32C H 0.5589 0.0349 0.3314 0.041 Uiso 1 1 calc R
C31 C 0.3952(2) 0.0529(4) 0.22046(17) 0.0306(11) Uani 1 1 d .
H31A H 0.3832 -0.0374 0.2308 0.046 Uiso 1 1 calc R
H31B H 0.3803 0.0605 0.1819 0.046 Uiso 1 1 calc R
H31C H 0.3695 0.1208 0.2357 0.046 Uiso 1 1 calc R
C33 C 0.5272(2) -0.0709(4) 0.22128(17) 0.0277(10) Uani 1 1 d .
H33A H 0.5015 -0.1499 0.2296 0.042 Uiso 1 1 calc R
H33B H 0.5791 -0.0796 0.2387 0.042 Uiso 1 1 calc R
H33C H 0.5196 -0.0650 0.1830 0.042 Uiso 1 1 calc R
C23 C 0.5989(2) 0.1258(4) 0.12077(16) 0.0251(10) Uani 1 1 d .
H23A H 0.5860 0.1121 0.0824 0.038 Uiso 1 1 calc R
H23B H 0.6004 0.0384 0.1385 0.038 Uiso 1 1 calc R
H23C H 0.6467 0.1688 0.1323 0.038 Uiso 1 1 calc R
C22 C 0.5251(2) 0.3776(4) 0.09354(15) 0.0244(10) Uani 1 1 d .
H22A H 0.5187 0.3454 0.0573 0.037 Uiso 1 1 calc R
H22B H 0.5696 0.4311 0.1046 0.037 Uiso 1 1 calc R
H22C H 0.4835 0.4337 0.0949 0.037 Uiso 1 1 calc R
C21 C 0.4486(2) 0.1464(4) 0.10213(16) 0.0256(10) Uani 1 1 d .
H21A H 0.4495 0.1312 0.0655 0.038 Uiso 1 1 calc R
H21B H 0.4064 0.2016 0.1027 0.038 Uiso 1 1 calc R
H21C H 0.4457 0.0595 0.1192 0.038 Uiso 1 1 calc R
C1S C 0.1453(2) 0.2343(4) 0.43811(16) 0.0258(10) Uani 1 1 d .
H1SA H 0.1700 0.1464 0.4360 0.031 Uiso 1 1 calc R
C2S C 0.8311(2) 0.2352(4) 0.45439(16) 0.0268(10) Uani 1 1 d .
H2SA H 0.8279 0.1791 0.4853 0.032 Uiso 1 1 calc R
C3S C 0.2529(2) 0.0209(4) 0.33131(17) 0.0321(11) Uani 1 1 d .
H3SB H 0.2338 -0.0198 0.3597 0.038 Uiso 1 1 calc R

loop_
_atom_site_aniso_label
_atom_site_aniso_U_11
_atom_site_aniso_U_22
_atom_site_aniso_U_33
_atom_site_aniso_U_23
_atom_site_aniso_U_13
_atom_site_aniso_U_12
O1 0.0270(16) 0.0143(14) 0.0277(17) 0.0026(12) 0.0081(14) 0.0020(12)
Os1 0.01047(7) 0.01266(7) 0.01372(8) 0.00030(7) 0.00395(5) 0.00069(7)
P4 0.0145(5) 0.0164(6) 0.0161(6) -0.0014(4) 0.0055(4) 0.0010(4)
P1 0.0162(5) 0.0157(6) 0.0183(6) -0.0021(4) 0.0069(4) -0.0021(4)
P3 0.0191(6) 0.0190(6) 0.0196(6) 0.0011(5) 0.0060(5) -0.0037(4)
P2 0.0186(5) 0.0161(6) 0.0165(6) -0.0009(4) 0.0049(4) 0.0001(4)
Cl1 0.0141(5) 0.0196(5) 0.0235(6) 0.0007(4) 0.0036(4) 0.0042(4)
Cl2 0.0281(6) 0.0228(6) 0.0244(6) 0.0049(4) 0.0115(5) 0.0070(4)
Cl1C 0.0366(6) 0.0336(7) 0.0419(7) -0.0036(5) -0.0019(5) -0.0011(5)
Cl1B 0.0486(7) 0.0607(10) 0.0315(7) -0.0014(6) 0.0211(6) 0.0042(6)
Cl1A 0.0307(6) 0.0357(7) 0.0462(8) 0.0087(6) 0.0110(6) -0.0003(5)
Cl2C 0.0363(6) 0.0402(7) 0.0294(7) -0.0104(5) 0.0122(5) -0.0098(5)
Cl2B 0.0321(6) 0.0287(6) 0.0452(8) -0.0090(5) 0.0089(5) -0.0034(5)
Cl2A 0.0273(6) 0.0703(9) 0.0322(7) -0.0071(6) 0.0071(5) 0.0097(6)
Cl3C 0.0414(7) 0.0359(7) 0.0307(7) -0.0009(5) 0.0135(5) -0.0020(5)
Cl3B 0.0289(7) 0.0706(10) 0.0494(9) -0.0154(7) 0.0088(6) -0.0211(6)
Cl3A 0.0403(7) 0.0413(7) 0.0479(8) 0.0016(6) 0.0084(6) 0.0044(6)
C5 0.011(2) 0.026(2) 0.024(2) -0.0041(18) 0.0061(17) 0.0073(17)
C4 0.015(2) 0.020(2) 0.017(2) 0.0022(17) 0.0074(17) 0.0042(17)
C3 0.016(2) 0.015(2) 0.020(2) 0.0024(17) 0.0087(17) -0.0011(17)
C2 0.0102(19) 0.018(2) 0.018(2) -0.0015(17) 0.0048(16) -0.0027(16)
C1 0.0136(19) 0.015(2) 0.015(2) -0.0017(16) 0.0037(16) -0.0022(16)
C431 0.017(2) 0.017(2) 0.013(2) -0.0012(16) 0.0054(16) 0.0033(16)
C436 0.018(2) 0.036(3) 0.019(2) 0.0033(19) 0.0056(18) 0.0002(18)
C435 0.027(2) 0.041(3) 0.026(2) 0.002(2) 0.0132(19) 0.013(2)
C434 0.037(3) 0.027(3) 0.025(3) 0.006(2) 0.013(2) 0.012(2)
C433 0.032(3) 0.027(3) 0.025(3) 0.0006(19) 0.013(2) -0.0021(19)
C432 0.020(2) 0.024(2) 0.020(2) -0.002(2) 0.0071(17) 0.001(2)
C421 0.016(2) 0.019(2) 0.015(2) -0.0016(17) 0.0030(16) 0.0016(16)
C422 0.019(2) 0.024(2) 0.025(2) -0.0058(18) 0.0045(18) -0.0013(17)
C423 0.022(2) 0.028(2) 0.027(2) -0.009(2) 0.0031(18) 0.009(2)
C424 0.018(2) 0.034(3) 0.025(3) 0.001(2) 0.0055(19) 0.0091(19)
C425 0.013(2) 0.027(2) 0.031(3) 0.001(2) 0.0036(18) -0.0020(18)
C426 0.019(2) 0.019(2) 0.023(2) -0.0036(18) 0.0066(18) -0.0005(17)
C411 0.013(2) 0.017(2) 0.024(2) -0.0078(18) 0.0048(17) 0.0043(16)
C412 0.022(2) 0.020(2) 0.030(3) -0.0043(19) 0.0052(19) 0.0002(18)
C413 0.020(2) 0.021(2) 0.055(3) 0.000(2) 0.011(2) -0.0032(18)
C414 0.017(2) 0.022(2) 0.049(3) -0.014(2) 0.001(2) 0.0000(19)
C415 0.020(2) 0.032(3) 0.032(3) -0.013(2) -0.0022(19) 0.003(2)
C416 0.018(2) 0.028(2) 0.028(3) -0.0044(19) 0.0055(19) 0.0028(18)
C12 0.018(2) 0.026(2) 0.031(3) -0.0050(19) 0.0134(19) -0.0064(18)
C13 0.025(2) 0.014(2) 0.034(3) 0.0021(19) 0.015(2) -0.0021(18)
C11 0.021(2) 0.021(2) 0.020(2) -0.0057(18) 0.0045(18) -0.0047(17)
C32 0.035(3) 0.022(2) 0.025(3) 0.0042(19) 0.010(2) -0.006(2)
C31 0.022(2) 0.032(3) 0.036(3) 0.002(2) 0.006(2) -0.011(2)
C33 0.034(3) 0.013(2) 0.038(3) -0.0040(19) 0.013(2) -0.0063(18)
C23 0.030(2) 0.025(2) 0.023(2) -0.0071(19) 0.0101(19) 0.0039(19)
C22 0.037(3) 0.020(2) 0.017(2) 0.0030(18) 0.0079(19) 0.0016(19)
C21 0.025(2) 0.025(2) 0.023(3) -0.0040(19) 0.0000(19) -0.0028(19)
C1S 0.031(2) 0.022(2) 0.024(2) 0.0032(19) 0.0091(19) 0.0047(19)
C2S 0.031(2) 0.028(3) 0.022(2) -0.0020(19) 0.0083(19) 0.0000(19)
C3S 0.029(3) 0.039(3) 0.029(3) -0.003(2) 0.010(2) -0.010(2)

loop_
_atom_type_symbol
_atom_type_description
_atom_type_scat_dispersion_real
_atom_type_scat_dispersion_imag
_atom_type_scat_source
C C 0.0033 0.0016 'International Tables Vol C Tables 4.2.6.8 and 6.1.1.4'
H H 0.0000 0.0000 'International Tables Vol C Tables 4.2.6.8 and 6.1.1.4'
O O 0.0106 0.0060 'International Tables Vol C Tables 4.2.6.8 and 6.1.1.4'
P P 0.1023 0.0942 'International Tables Vol C Tables 4.2.6.8 and 6.1.1.4'
Cl Cl 0.1484 0.1585 'International Tables Vol C Tables 4.2.6.8 and 6.1.1.4'
Os Os -1.2165 7.6030 'International Tables Vol C Tables 4.2.6.8 and 6.1.1.4'

loop_
_geom_angle_atom_site_label_1
_geom_angle_atom_site_label_2
_geom_angle_atom_site_label_3
_geom_angle
C1 Os1 C5 87.07(15)
C1 Os1 C4 78.08(14)
C5 Os1 C4 38.63(13)
C1 Os1 P3 88.75(10)
C5 Os1 P3 81.20(11)
C4 Os1 P3 118.21(10)
C1 Os1 P2 175.62(11)
C5 Os1 P2 88.92(11)
C4 Os1 P2 97.67(10)
P3 Os1 P2 92.39(4)
C1 Os1 P1 88.57(10)
C5 Os1 P1 120.69(11)
C4 Os1 P1 82.74(10)
P3 Os1 P1 157.76(3)
P2 Os1 P1 91.95(3)
C1 Os1 Cl1 88.67(10)
C5 Os1 Cl1 160.40(11)
C4 Os1 Cl1 157.09(10)
P3 Os1 Cl1 79.59(3)
P2 Os1 Cl1 95.69(3)
P1 Os1 Cl1 78.28(3)
C2 P4 C421 110.08(17)
C2 P4 C411 114.36(18)
C421 P4 C411 110.06(17)
C2 P4 C431 106.16(17)
C421 P4 C431 108.80(17)
C411 P4 C431 107.15(18)
C11 P1 C13 101.26(18)
C11 P1 C12 101.53(18)
C13 P1 C12 101.14(18)
C11 P1 Os1 112.85(13)
C13 P1 Os1 120.89(13)
C12 P1 Os1 116.39(13)
C33 P3 C32 101.6(2)
C33 P3 C31 101.07(19)
C32 P3 C31 100.4(2)
C33 P3 Os1 115.68(14)
C32 P3 Os1 113.66(13)
C31 P3 Os1 121.51(14)
C22 P2 C21 98.53(19)
C22 P2 C23 103.43(19)
C21 P2 C23 99.93(19)
C22 P2 Os1 115.69(13)
C21 P2 Os1 118.28(14)
C23 P2 Os1 117.89(14)
C4 C5 Os1 71.1(2)
C5 C4 C3 115.9(3)
C5 C4 Os1 70.3(2)
C3 C4 Os1 111.6(2)
O1 C3 C2 123.7(4)
O1 C3 C4 123.5(3)
C2 C3 C4 112.8(3)
C1 C2 C3 114.0(3)
C1 C2 P4 126.4(3)
C3 C2 P4 119.6(3)
C2 C1 Os1 121.0(3)
C436 C431 C432 119.7(4)
C436 C431 P4 118.6(3)
C432 C431 P4 121.2(3)
C431 C436 C435 119.4(4)
C434 C435 C436 120.3(4)
C435 C434 C433 120.4(4)
C432 C433 C434 119.6(4)
C433 C432 C431 120.4(4)
C422 C421 C426 119.2(3)
C422 C421 P4 122.1(3)
C426 C421 P4 118.5(3)
C423 C422 C421 120.3(4)
C422 C423 C424 120.2(4)
C425 C424 C423 119.9(4)
C424 C425 C426 120.8(4)
C425 C426 C421 119.6(4)
C412 C411 C416 119.2(4)
C412 C411 P4 121.3(3)
C416 C411 P4 119.5(3)
C413 C412 C411 120.1(4)
C414 C413 C412 120.6(4)
C413 C414 C415 120.2(4)
C414 C415 C416 119.9(4)
C415 C416 C411 120.0(4)
Cl1B C1S Cl1C 110.4(2)
Cl1B C1S Cl1A 110.6(2)
Cl1C C1S Cl1A 109.4(2)
Cl2B C2S Cl2A 109.3(2)
Cl2B C2S Cl2C 110.2(2)
Cl2A C2S Cl2C 109.9(2)
Cl3A C3S Cl3C 110.1(2)
Cl3A C3S Cl3B 110.9(2)
Cl3C C3S Cl3B 110.0(2)

loop_
_geom_bond_atom_site_label_1
_geom_bond_atom_site_label_2
_geom_bond_distance
O1 C3 1.233(4)
Os1 C1 2.019(4)
Os1 C5 2.143(3)
Os1 C4 2.153(3)
Os1 P3 2.3879(10)
Os1 P2 2.3979(10)
Os1 P1 2.4035(10)
Os1 Cl1 2.4432(9)
P4 C2 1.767(4)
P4 C421 1.795(4)
P4 C411 1.796(4)
P4 C431 1.801(4)
P1 C11 1.813(4)
P1 C13 1.819(4)
P1 C12 1.823(4)
P3 C33 1.814(4)
P3 C32 1.815(4)
P3 C31 1.821(4)
P2 C22 1.821(4)
P2 C21 1.823(4)
P2 C23 1.826(4)
Cl1C C1S 1.760(4)
Cl1B C1S 1.752(4)
Cl1A C1S 1.761(4)
Cl2C C2S 1.768(4)
Cl2B C2S 1.758(4)
Cl2A C2S 1.767(4)
Cl3C C3S 1.763(4)
Cl3B C3S 1.766(4)
Cl3A C3S 1.760(4)
C5 C4 1.421(5)
C4 C3 1.497(5)
C3 C2 1.460(5)
C2 C1 1.376(5)
C431 C436 1.384(5)
C431 C432 1.393(5)
C436 C435 1.394(5)
C435 C434 1.372(6)
C434 C433 1.384(5)
C433 C432 1.378(5)
C421 C422 1.386(5)
C421 C426 1.399(5)
C422 C423 1.379(5)
C423 C424 1.385(5)
C424 C425 1.366(5)
C425 C426 1.382(5)
C411 C412 1.386(5)
C411 C416 1.395(5)
C412 C413 1.382(5)
C413 C414 1.373(6)
C414 C415 1.373(6)
C415 C416 1.391(5)
